data_4025863
loop_
_publ_author_name
'Larissa B. Krasnova'
'Jason E. Hein'
'Valery V. Fokin'

_publ_section_title
;
 Synthesis of 7-Aza-5-deazapurine Analogues via Copper(I)-Catalyzed
 Hydroamination of Alkynes and 1-Iodoalkynes
;
_journal_name_full 'Journal of Organic Chemistry'
_journal_page_first 8662
_journal_page_last 8665
_journal_paper_doi 10.1021/jo1016376
_journal_volume 75
_journal_year 2010
_chemical_formula_sum 'C15 H19 N5 O4 S'
_chemical_formula_weight 365.41
_chemical_name_systematic
; 
 ? 
;
_space_group_IT_number 60
_symmetry_cell_setting orthorhombic
_symmetry_space_group_name_Hall '-P 2n 2ab'
_symmetry_space_group_name_H-M 'P b c n'
_atom_sites_solution_hydrogens geom
_atom_sites_solution_primary direct
_atom_sites_solution_secondary difmap
_audit_creation_method SHELXL-97
_cell_angle_alpha 90.00
_cell_angle_beta 90.00
_cell_angle_gamma 90.00
_cell_formula_units_Z 8
_cell_length_a 18.5439(17)
_cell_length_b 8.3721(8)
_cell_length_c 21.282(2)
_cell_measurement_reflns_used 9877
_cell_measurement_temperature 100(2)
_cell_measurement_theta_max 25.41
_cell_measurement_theta_min 2.21
_cell_volume 3304.1(5)
_computing_cell_refinement 'Bruker SAINT'
_computing_data_collection 'Bruker APEX2'
_computing_data_reduction 'Bruker SAINT'
_computing_molecular_graphics 'Bruker SHELXTL'
_computing_publication_material 'Bruker SHELXTL'
_computing_structure_refinement 'SHELXL-97 (Sheldrick, 1997)'
_computing_structure_solution 'SHELXS-97 (Sheldrick, 1990)'
_diffrn_ambient_temperature 100(2)
_diffrn_measured_fraction_theta_full 0.992
_diffrn_measured_fraction_theta_max 0.989
_diffrn_measurement_device_type 'Bruker APEX-II CCD'
_diffrn_measurement_method '\f and \w scans'
_diffrn_radiation_monochromator graphite
_diffrn_radiation_source 'fine-focus sealed tube'
_diffrn_radiation_type MoK\a
_diffrn_radiation_wavelength 0.71073
_diffrn_reflns_av_R_equivalents 0.0376
_diffrn_reflns_av_sigmaI/netI 0.0219
_diffrn_reflns_limit_h_max 19
_diffrn_reflns_limit_h_min -21
_diffrn_reflns_limit_k_max 10
_diffrn_reflns_limit_k_min -10
_diffrn_reflns_limit_l_max 25
_diffrn_reflns_limit_l_min -25
_diffrn_reflns_number 22999
_diffrn_reflns_theta_full 25.00
_diffrn_reflns_theta_max 25.41
_diffrn_reflns_theta_min 1.91
_exptl_absorpt_coefficient_mu 0.229
_exptl_absorpt_correction_T_max 0.9387
_exptl_absorpt_correction_T_min 0.9263
_exptl_absorpt_correction_type multi-scan
_exptl_absorpt_process_details sadabs
_exptl_crystal_colour colorless
_exptl_crystal_density_diffrn 1.469
_exptl_crystal_density_method 'not measured'
_exptl_crystal_description plate
_exptl_crystal_F_000 1536
_exptl_crystal_size_max 0.34
_exptl_crystal_size_mid 0.30
_exptl_crystal_size_min 0.28
_refine_diff_density_max 0.646
_refine_diff_density_min -0.558
_refine_diff_density_rms 0.054
_refine_ls_extinction_method none
_refine_ls_goodness_of_fit_ref 1.028
_refine_ls_hydrogen_treatment constr
_refine_ls_matrix_type full
_refine_ls_number_parameters 232
_refine_ls_number_reflns 3014
_refine_ls_number_restraints 0
_refine_ls_restrained_S_all 1.028
_refine_ls_R_factor_all 0.0388
_refine_ls_R_factor_gt 0.0362
_refine_ls_shift/su_max 0.001
_refine_ls_shift/su_mean 0.000
_refine_ls_structure_factor_coef Fsqd
_refine_ls_weighting_details 'calc w=1/[\s^2^(Fo^2^)+(0.0474P)^2^+3.7000P] where P=(Fo^2^+2Fc^2^)/3'
_refine_ls_weighting_scheme calc
_refine_ls_wR_factor_gt 0.0966
_refine_ls_wR_factor_ref 0.0993
_reflns_number_gt 2797
_reflns_number_total 3014
_reflns_threshold_expression >2sigma(I)
_cod_data_source_file jo1016376_si_002.cif
_cod_data_source_block sharp20
_cod_depositor_comments
;
The following automatic conversions were performed:

'_symmetry_cell_setting' value 'Orthorhombic' changed to
'orthorhombic' according to the built-in table from CIF Core
dictionary named 'cif_core.dic' version 2.4.1 from 2010-06-29.

Automatic conversion script
Id: cif_fix_values 1646 2011-03-28 12:23:43Z adriana 
;
_cod_original_cell_volume 3304.0(5)
_cod_database_code 4025863

loop_
_symmetry_equiv_pos_as_xyz
'x, y, z'
'x+1/2, -y+1/2, -z'
'-x, y, -z+1/2'
'-x+1/2, -y+1/2, z+1/2'
'-x, -y, -z'
'-x-1/2, y-1/2, z'
'x, -y, z-1/2'
'x-1/2, y-1/2, -z-1/2'

loop_
_atom_site_label
_atom_site_type_symbol
_atom_site_fract_x
_atom_site_fract_y
_atom_site_fract_z
_atom_site_U_iso_or_equiv
_atom_site_adp_type
_atom_site_occupancy
_atom_site_symmetry_multiplicity
_atom_site_calc_flag
_atom_site_refinement_flags
_atom_site_disorder_assembly
_atom_site_disorder_group
S1 S -0.20328(2) 0.15970(5) 0.54332(2) 0.01545(14) Uani 1 1 d . . .
O1 O -0.21066(7) 0.07882(15) 0.60196(6) 0.0235(3) Uani 1 1 d . . .
O2 O -0.26621(7) 0.21465(15) 0.51156(6) 0.0236(3) Uani 1 1 d . . .
O3 O -0.01216(7) 0.75263(15) 0.53418(6) 0.0224(3) Uani 1 1 d . . .
O4 O 0.00518(8) 0.94957(17) 0.39723(7) 0.0268(3) Uani 1 1 d . . .
H2S H 0.0056(14) 1.034(3) 0.4217(12) 0.040 Uiso 1 1 d . . .
H1S H -0.0192(14) 0.879(3) 0.4177(12) 0.040 Uiso 1 1 d . . .
N1 N -0.15233(8) 0.31833(17) 0.56032(7) 0.0169(3) Uani 1 1 d . . .
N2 N -0.08576(8) 0.53582(17) 0.54593(6) 0.0153(3) Uani 1 1 d . . .
N3 N -0.15104(8) 0.43390(17) 0.45929(7) 0.0159(3) Uani 1 1 d . . .
N4 N -0.07699(8) 0.67036(17) 0.44917(7) 0.0165(3) Uani 1 1 d . . .
N5 N -0.14795(8) 0.57913(17) 0.36787(7) 0.0172(3) Uani 1 1 d . . .
C1 C -0.15029(10) 0.0485(2) 0.49139(8) 0.0200(4) Uani 1 1 d . . .
H1A H -0.1764 -0.0481 0.4789 0.030 Uiso 1 1 calc R . .
H1B H -0.1051 0.0184 0.5121 0.030 Uiso 1 1 calc R . .
H1C H -0.1396 0.1128 0.4541 0.030 Uiso 1 1 calc R . .
C2 C -0.11945(10) 0.3471(2) 0.62223(8) 0.0199(4) Uani 1 1 d . . .
H2A H -0.0872 0.2582 0.6345 0.024 Uiso 1 1 calc R . .
H2B H -0.1567 0.3620 0.6551 0.024 Uiso 1 1 calc R . .
C3 C -0.07730(9) 0.4997(2) 0.61110(8) 0.0172(4) Uani 1 1 d . . .
C4 C -0.04243(10) 0.5843(2) 0.65358(9) 0.0238(4) Uani 1 1 d . . .
H4A H -0.0194 0.6812 0.6419 0.029 Uiso 1 1 calc R . .
H4B H -0.0403 0.5483 0.6959 0.029 Uiso 1 1 calc R . .
C5 C -0.13106(9) 0.43006(19) 0.51733(8) 0.0144(3) Uani 1 1 d . . .
C6 C -0.05552(9) 0.66053(19) 0.50970(8) 0.0166(4) Uani 1 1 d . . .
C7 C -0.12416(9) 0.56270(19) 0.42694(8) 0.0153(4) Uani 1 1 d . . .
C8 C -0.11954(11) 0.7039(2) 0.32711(9) 0.0236(4) Uani 1 1 d . . .
H8A H -0.0818 0.7631 0.3494 0.035 Uiso 1 1 calc R . .
H8B H -0.1585 0.7772 0.3154 0.035 Uiso 1 1 calc R . .
H8C H -0.0992 0.6554 0.2891 0.035 Uiso 1 1 calc R . .
C9 C -0.20565(9) 0.4775(2) 0.34214(8) 0.0173(4) Uani 1 1 d . . .
H9A H -0.2400 0.5453 0.3185 0.021 Uiso 1 1 calc R . .
H9B H -0.2323 0.4277 0.3774 0.021 Uiso 1 1 calc R . .
C10 C -0.17784(10) 0.34716(19) 0.29911(8) 0.0160(4) Uani 1 1 d . . .
C11 C -0.20612(10) 0.3272(2) 0.23917(8) 0.0177(4) Uani 1 1 d . . .
H11A H -0.2427 0.3972 0.2245 0.021 Uiso 1 1 calc R . .
C12 C -0.18105(10) 0.2050(2) 0.20048(8) 0.0206(4) Uani 1 1 d . . .
H12A H -0.2009 0.1915 0.1597 0.025 Uiso 1 1 calc R . .
C13 C -0.12723(10) 0.1030(2) 0.22122(9) 0.0205(4) Uani 1 1 d . . .
H13A H -0.1100 0.0201 0.1947 0.025 Uiso 1 1 calc R . .
C14 C -0.09860(10) 0.1225(2) 0.28094(9) 0.0199(4) Uani 1 1 d . . .
H14A H -0.0615 0.0532 0.2952 0.024 Uiso 1 1 calc R . .
C15 C -0.12387(9) 0.2430(2) 0.32005(8) 0.0173(4) Uani 1 1 d . . .
H15A H -0.1045 0.2547 0.3611 0.021 Uiso 1 1 calc R . .

loop_
_atom_site_aniso_label
_atom_site_aniso_U_11
_atom_site_aniso_U_22
_atom_site_aniso_U_33
_atom_site_aniso_U_23
_atom_site_aniso_U_13
_atom_site_aniso_U_12
S1 0.0153(3) 0.0124(2) 0.0186(2) 0.00049(15) 0.00080(16) -0.00126(15)
O1 0.0303(8) 0.0196(6) 0.0205(6) 0.0023(5) 0.0051(5) -0.0034(5)
O2 0.0164(7) 0.0183(6) 0.0362(8) 0.0016(5) -0.0049(6) -0.0013(5)
O3 0.0202(7) 0.0202(6) 0.0266(7) -0.0054(5) -0.0012(5) -0.0069(5)
O4 0.0313(8) 0.0210(7) 0.0280(7) 0.0002(6) 0.0044(6) -0.0054(6)
N1 0.0203(8) 0.0153(7) 0.0150(7) -0.0004(5) -0.0018(6) -0.0024(6)
N2 0.0135(8) 0.0144(7) 0.0179(7) -0.0032(5) -0.0012(6) 0.0000(6)
N3 0.0167(8) 0.0131(7) 0.0179(7) -0.0009(5) -0.0006(6) -0.0005(6)
N4 0.0155(8) 0.0142(7) 0.0198(7) -0.0023(5) 0.0016(6) -0.0012(6)
N5 0.0198(8) 0.0149(7) 0.0169(7) 0.0000(6) -0.0007(6) -0.0019(6)
C1 0.0227(10) 0.0168(9) 0.0204(9) -0.0025(7) 0.0024(7) 0.0003(7)
C2 0.0217(10) 0.0212(9) 0.0166(9) -0.0012(7) -0.0032(7) -0.0009(7)
C3 0.0137(9) 0.0202(9) 0.0178(8) -0.0020(7) 0.0002(7) 0.0032(7)
C4 0.0206(10) 0.0289(10) 0.0219(9) -0.0060(8) -0.0003(7) -0.0011(8)
C5 0.0121(8) 0.0120(8) 0.0190(8) -0.0022(6) 0.0009(7) 0.0020(6)
C6 0.0140(9) 0.0132(8) 0.0227(9) -0.0037(7) 0.0020(7) 0.0013(6)
C7 0.0140(9) 0.0132(8) 0.0187(8) -0.0015(6) 0.0026(7) 0.0015(6)
C8 0.0280(11) 0.0211(9) 0.0216(9) 0.0048(7) -0.0004(8) -0.0037(8)
C9 0.0151(9) 0.0183(8) 0.0185(8) -0.0001(7) -0.0012(7) -0.0005(7)
C10 0.0153(9) 0.0145(8) 0.0182(8) 0.0020(6) 0.0014(7) -0.0027(6)
C11 0.0165(10) 0.0169(8) 0.0196(9) 0.0024(7) -0.0016(7) -0.0012(7)
C12 0.0221(10) 0.0211(9) 0.0184(9) -0.0012(7) -0.0010(7) -0.0045(7)
C13 0.0217(10) 0.0160(9) 0.0239(9) -0.0028(7) 0.0033(7) -0.0022(7)
C14 0.0172(9) 0.0163(8) 0.0261(9) 0.0026(7) 0.0002(7) 0.0006(7)
C15 0.0144(9) 0.0192(9) 0.0184(8) 0.0020(7) -0.0011(7) -0.0030(7)

loop_
_atom_type_symbol
_atom_type_description
_atom_type_scat_dispersion_real
_atom_type_scat_dispersion_imag
_atom_type_scat_source
C C 0.0033 0.0016 'International Tables Vol C Tables 4.2.6.8 and 6.1.1.4'
H H 0.0000 0.0000 'International Tables Vol C Tables 4.2.6.8 and 6.1.1.4'
N N 0.0061 0.0033 'International Tables Vol C Tables 4.2.6.8 and 6.1.1.4'
O O 0.0106 0.0060 'International Tables Vol C Tables 4.2.6.8 and 6.1.1.4'
S S 0.1246 0.1234 'International Tables Vol C Tables 4.2.6.8 and 6.1.1.4'

loop_
_geom_angle_atom_site_label_1
_geom_angle_atom_site_label_2
_geom_angle_atom_site_label_3
_geom_angle
_geom_angle_site_symmetry_1
_geom_angle_site_symmetry_3
_geom_angle_publ_flag
O2 S1 O1 119.32(8) . . ?
O2 S1 N1 108.03(8) . . ?
O1 S1 N1 104.02(8) . . ?
O2 S1 C1 109.43(9) . . ?
O1 S1 C1 110.75(8) . . ?
N1 S1 C1 104.04(8) . . ?
C5 N1 C2 111.57(14) . . ?
C5 N1 S1 124.24(12) . . ?
C2 N1 S1 123.97(12) . . ?
C5 N2 C6 118.71(14) . . ?
C5 N2 C3 111.32(14) . . ?
C6 N2 C3 129.97(15) . . ?
C5 N3 C7 113.30(15) . . ?
C7 N4 C6 119.17(15) . . ?
C7 N5 C8 120.89(15) . . ?
C7 N5 C9 121.93(14) . . ?
C8 N5 C9 117.12(14) . . ?
N1 C2 C3 102.22(14) . . ?
C4 C3 N2 127.33(17) . . ?
C4 C3 C2 126.76(17) . . ?
N2 C3 C2 105.87(14) . . ?
N3 C5 N2 126.01(16) . . ?
N3 C5 N1 125.12(16) . . ?
N2 C5 N1 108.87(14) . . ?
O3 C6 N4 123.95(16) . . ?
O3 C6 N2 119.43(16) . . ?
N4 C6 N2 116.63(15) . . ?
N5 C7 N4 118.46(15) . . ?
N5 C7 N3 115.58(15) . . ?
N4 C7 N3 125.96(16) . . ?
N5 C9 C10 113.18(14) . . ?
C11 C10 C15 119.14(16) . . ?
C11 C10 C9 120.89(16) . . ?
C15 C10 C9 119.97(15) . . ?
C10 C11 C12 120.35(16) . . ?
C13 C12 C11 120.31(17) . . ?
C12 C13 C14 119.65(17) . . ?
C13 C14 C15 120.37(17) . . ?
C14 C15 C10 120.17(16) . . ?

loop_
_geom_bond_atom_site_label_1
_geom_bond_atom_site_label_2
_geom_bond_distance
_geom_bond_site_symmetry_2
_geom_bond_publ_flag
S1 O2 1.4249(13) . ?
S1 O1 1.4265(13) . ?
S1 N1 1.6696(15) . ?
S1 C1 1.7475(17) . ?
O3 C6 1.230(2) . ?
N1 C5 1.367(2) . ?
N1 C2 1.472(2) . ?
N2 C5 1.364(2) . ?
N2 C6 1.414(2) . ?
N2 C3 1.428(2) . ?
N3 C5 1.290(2) . ?
N3 C7 1.373(2) . ?
N4 C7 1.342(2) . ?
N4 C6 1.351(2) . ?
N5 C7 1.339(2) . ?
N5 C8 1.457(2) . ?
N5 C9 1.473(2) . ?
C2 C3 1.516(2) . ?
C3 C4 1.318(3) . ?
C9 C10 1.515(2) . ?
C10 C11 1.389(2) . ?
C10 C15 1.400(2) . ?
C11 C12 1.393(3) . ?
C12 C13 1.386(3) . ?
C13 C14 1.387(3) . ?
C14 C15 1.389(3) . ?

loop_
_geom_hbond_atom_site_label_D
_geom_hbond_atom_site_label_H
_geom_hbond_atom_site_label_A
_geom_hbond_distance_DH
_geom_hbond_distance_HA
_geom_hbond_distance_DA
_geom_hbond_angle_DHA
_geom_hbond_site_symmetry_A
O4 H2S O3 0.88(3) 2.02(3) 2.8921(19) 171(2) 5_576
O4 H1S N4 0.86(3) 2.15(3) 3.001(2) 167(2) .

loop_
_cod_related_entry_id
_cod_related_entry_database
_cod_related_entry_code
1 ChemSpider 30659319
